data_9013949
loop_
_publ_author_name
'Cooper, M. A.'
'Hawthorne, F. C.'
'Moffatt, E.'

_publ_section_title
;Steverustite, Pb5(OH)5[Cu(SO3S)3](H2O)2, a new thiosulphate mineral from the
 Frongoch mine dump, Devils Bridge, Ceredigion, Wales: description and crystal
 structure Locality: Frongoch mine dump, Devils Bridge, Ceredigion, Wales
;
_journal_name_full 'Mineralogical Magazine'
_journal_page_first 235
_journal_page_last 250
_journal_paper_doi 10.1180/minmag.2009.073.2.235
_journal_volume 73
_journal_year 2009
_chemical_compound_source 'Frongoch mine dump, Devils Bridge, Ceredigion, Wales'
_chemical_formula_sum 'Cu H9 O15.67 Pb5 S6'
_chemical_name_mineral Steverustite
_space_group_IT_number 14
_symmetry_space_group_name_Hall '-P 2yn'
_symmetry_space_group_name_H-M 'P 1 21/n 1'
_cell_angle_alpha 90
_cell_angle_beta 96.459
_cell_angle_gamma 90
_cell_formula_units_Z 4
_cell_length_a 12.5631
_cell_length_b 8.8963
_cell_length_c 18.0132
_cell_volume 2000.468
_database_code_amcsd 0014592
_exptl_crystal_density_diffrn 5.152
_cod_original_cell_volume 2000.469
_cod_original_formula_sum 'Pb5 Cu S6 O15.67 H9'
_cod_database_code 9013949

loop_
_space_group_symop_operation_xyz
x,y,z
1/2+x,1/2-y,1/2+z
1/2-x,1/2+y,1/2-z
-x,-y,-z

loop_
_atom_site_aniso_label
_atom_site_aniso_U_11
_atom_site_aniso_U_22
_atom_site_aniso_U_33
_atom_site_aniso_U_12
_atom_site_aniso_U_13
_atom_site_aniso_U_23
Pb1 0.03010 0.02610 0.02650 -0.00422 0.00625 0.00290
Pb2 0.03250 0.02880 0.02270 -0.00231 0.00053 -0.00006
Pb3 0.02610 0.03070 0.03540 -0.00299 -0.00346 -0.00109
Pb4 0.02330 0.02500 0.02600 0.00163 0.00082 0.00113
Pb5 0.04030 0.03200 0.02550 0.00996 0.00810 -0.00092
Cu 0.02600 0.03310 0.02110 0.00080 0.00290 0.00060
S6+1 0.02240 0.02020 0.01780 0.00000 -0.00130 -0.00050
S6+2 0.01940 0.03230 0.01820 0.00000 0.00200 -0.00170
S6+3 0.02780 0.03070 0.02580 0.00520 0.00980 0.00550
S2-4 0.02080 0.03200 0.01960 0.00050 -0.00090 -0.00020
S2-5 0.02080 0.04860 0.02060 0.00180 0.00330 -0.00030
S2-6 0.02420 0.04450 0.02340 0.00340 0.00170 0.00120
O1 0.03000 0.04900 0.02000 -0.00300 0.00100 -0.01300
O2 0.03100 0.02700 0.01900 0.00900 0.00000 -0.00100
O3 0.03200 0.03300 0.03600 -0.00600 -0.01300 0.01200
O4 0.03200 0.05500 0.05500 0.00700 0.02700 0.02000
O5 0.03200 0.03800 0.06200 -0.00200 0.01100 -0.00900
O6 0.02900 0.09900 0.02700 0.00600 -0.00600 -0.02300
O7 0.03400 0.05800 0.04800 0.00600 0.01000 -0.01000
O8 0.10400 0.03800 0.03300 0.00000 0.03000 0.00400
O9 0.04200 0.04700 0.02200 -0.00900 0.00300 0.00300
O-h10 0.02600 0.02500 0.01500 0.00400 0.00100 -0.00100
O-h11 0.03200 0.02900 0.02500 0.01200 0.00700 0.00300
O-h12 0.02600 0.02900 0.01800 -0.00400 0.00700 -0.00500
O-h13 0.03200 0.02400 0.02600 -0.00300 0.00800 -0.00400
O-h14 0.02900 0.05300 0.05700 0.01400 -0.00800 -0.02400
Wat15 0.03000 0.15200 0.04300 0.01700 0.01200 0.02000
Wat16 0.05300 0.04300 0.10900 0.00700 -0.02300 -0.02200

loop_
_atom_site_label
_atom_site_fract_x
_atom_site_fract_y
_atom_site_fract_z
_atom_site_occupancy
_atom_site_U_iso_or_equiv
_atom_site_type_symbol
_atom_site_attached_hydrogens
Pb1 0.65998 0.09839 0.54396 1.00000 0.02733 Pb 0
Pb2 0.28510 0.09642 0.21832 1.00000 0.02820 Pb 0
Pb3 0.85984 0.37204 0.49493 1.00000 0.03122 Pb 0
Pb4 0.57981 0.36011 0.37496 1.00000 0.02494 Pb 0
Pb5 0.78717 0.06441 0.35321 1.00000 0.03227 Pb 0
Cu 0.30114 0.28737 0.58767 1.00000 0.02670 Cu 0
S6+1 0.29060 0.28290 0.40072 1.00000 0.02040 S 0
S6+2 0.53847 0.24570 0.69203 1.00000 0.02330 S 0
S6+3 0.08250 0.33950 0.68340 1.00000 0.02760 S 0
S2-4 0.40140 0.28700 0.49234 1.00000 0.02440 S 0
S2-5 0.38370 0.29720 0.70413 1.00000 0.02990 S 0
S2-6 0.12260 0.29130 0.57811 1.00000 0.03080 S 0
O1 0.35030 0.27310 0.33510 1.00000 0.03330 O 0
O2 0.22980 0.42380 0.39820 1.00000 0.02610 O 0
O3 0.22100 0.15250 0.40770 1.00000 0.03510 O 0
O4 0.57600 0.34410 0.63570 1.00000 0.04500 O 0
O5 0.54420 0.08740 0.66990 1.00000 0.04400 O 0
O6 0.60330 0.26770 0.76320 1.00000 0.05200 O 0
O7 -0.02410 0.40310 0.67140 1.00000 0.04600 O 0
O8 0.08410 0.19940 0.72500 1.00000 0.05700 O 0
O9 0.16020 0.44430 0.71980 1.00000 0.03710 O 0
O-h10 0.67270 0.34530 0.49680 1.00000 0.02220 O 0
O-h11 0.82430 0.11010 0.48600 1.00000 0.02820 O 0
O-h12 0.76830 0.32600 0.37020 1.00000 0.02380 O 0
O-h13 0.61980 0.10520 0.39200 1.00000 0.02710 O 0
O-h14 0.78390 0.21060 0.63920 1.00000 0.04700 O 0
Wat15 -0.00130 0.28950 0.39970 1.00000 0.07400 O 2
Wat16 0.45510 0.48400 0.14000 0.67000 0.07100 O 2
H1 0.66500 0.43500 0.52700 1.00000 0.03800 H 0
H2 0.88300 0.04000 0.50000 1.00000 0.03800 H 0
H3 0.80000 0.38300 0.33200 1.00000 0.03800 H 0
H4 0.57000 0.03400 0.36500 1.00000 0.03800 H 0
H5 0.84400 0.14800 0.66000 1.00000 0.03800 H 0

loop_
_cod_changelog_entry_id
_cod_changelog_entry_author
_cod_changelog_entry_date
_cod_changelog_entry_text
1
;cod-tools version 3.8.0
Id: cif_guess_AMCSD_atom_types 9581 2023-05-17 12:35:41Z saulius
;
2023-05-18T11:42:38+03:00
;Derived atom types and hydrogen counts
from atom names that follow the AMCSD naming convention
(Wat == water, O-H == hydroxyl).
;
2
;cod-tools version 3.10.1
Id: cif_fix_AMCSD_aniso_labels 10200 2024-08-01 14:09:44Z saulius
;
2024-08-02T12:21:53+03:00
;Changed the following '_atom_site_aniso_label' values:
'Oh10' -> 'O-h10'
'Oh11' -> 'O-h11'
'Oh12' -> 'O-h12'
'Oh13' -> 'O-h13'
'Oh14' -> 'O-h14'
;

loop_
_cod_related_entry_id
_cod_related_entry_database
_cod_related_entry_code
1 AMCSD 0014592
